data_4081651
loop_
_publ_author_name
'Baldridge, Kim K.'
'Bunker, Kevin D.'
'V\'elez, Carmen L.'
'Holland, Ryan L.'
'Rheingold, Arnold L.'
'Moore, Curtis E.'
'O&#x2019;Connor, Joseph M.'

_publ_section_title
;
 Structural Characterization of (C5H5)Co(PPh3)(\h2-alkyne) and
 (C5H5)Co(\h2-alkyne) Complexes of Highly Polarized Alkynes
;
_journal_issue 19
_journal_name_full Organometallics
_journal_page_first 5473
_journal_paper_doi 10.1021/om400749g
_journal_volume 32
_journal_year 2013
_chemical_formula_moiety 'C11 H14 O2 S Si'
_chemical_formula_sum 'C11 H14 O2 S Si'
_chemical_formula_weight 238.37
_chemical_name_systematic
; 
  Olex2 1.2-beta 
  (compiled Apr 23 2013 17:59:47, GUI svn.r4466) 
;
_space_group_crystal_system orthorhombic
_space_group_IT_number 61
_space_group_name_Hall '-P 2ac 2ab'
_space_group_name_H-M_alt 'P b c a'
_symmetry_space_group_name_Hall '-P 2ac 2ab'
_symmetry_space_group_name_H-M 'P b c a'
_atom_sites_solution_hydrogens geom
_atom_sites_solution_primary direct
_atom_sites_solution_secondary difmap
_audit_creation_date 2013-07-15
_audit_creation_method
; 
  Olex2 1.2-beta 
  (compiled Apr 23 2013 17:59:47, GUI svn.r4466) 
;
_cell_angle_alpha 90
_cell_angle_beta 90
_cell_angle_gamma 90
_cell_formula_units_Z 16
_cell_length_a 10.9876(9)
_cell_length_b 17.2317(13)
_cell_length_c 27.310(2)
_cell_measurement_reflns_used 207
_cell_measurement_temperature 100
_cell_measurement_theta_max 26.32
_cell_measurement_theta_min 2.54
_cell_volume 5170.7(7)
_computing_cell_refinement 'Bruker SMART'
_computing_data_collection 'Bruker SMART'
_computing_data_reduction 'Bruker SAINT'
_computing_molecular_graphics
; 
O. V. Dolomanov, L. J. Bourhis, R. J. Gildea, J. A. K. Howard and H. Puschmann, 
OLEX2: a complete structure solution, refinement and analysis program. 
J. Appl. Cryst. (2009). 42, 339-341. 
;
_computing_publication_material
; 
O. V. Dolomanov, L. J. Bourhis, R. J. Gildea, J. A. K. Howard and H. Puschmann, 
OLEX2: a complete structure solution, refinement and analysis program. 
J. Appl. Cryst. (2009). 42, 339-341. 
;
_computing_structure_refinement
; 
XL, G.M. Sheldrick, Acta Cryst. 
(2008). A64, 112-122 
;
_computing_structure_solution
;
SHELXS-97,G.M. Sheldrick, Acta Cryst. 
(2008). A64, 112-122
;
_diffrn_ambient_temperature 100.0
_diffrn_detector 'Bruker APEX CCD'
_diffrn_detector_area_resol_mean 8.0
_diffrn_detector_type 'CCD Area Detector'
_diffrn_measured_fraction_theta_full 0.999
_diffrn_measured_fraction_theta_max 0.997
_diffrn_measurement_device 'Fixed Chi Three-Circle Diffractometer'
_diffrn_measurement_device_type 'Bruker D8 APEX'
_diffrn_measurement_method '\w and \f scans'
_diffrn_radiation_monochromator graphite
_diffrn_radiation_probe x-ray
_diffrn_radiation_type MoK\a
_diffrn_radiation_wavelength 0.71073
_diffrn_radiation_xray_symbol K-L~3~
_diffrn_reflns_av_R_equivalents 0.0281
_diffrn_reflns_av_unetI/netI 0.0174
_diffrn_reflns_Laue_measured_fraction_full 0.999
_diffrn_reflns_Laue_measured_fraction_max 0.997
_diffrn_reflns_limit_h_max 14
_diffrn_reflns_limit_h_min -13
_diffrn_reflns_limit_k_max 22
_diffrn_reflns_limit_k_min -22
_diffrn_reflns_limit_l_max 35
_diffrn_reflns_limit_l_min -35
_diffrn_reflns_number 42079
_diffrn_reflns_point_group_measured_fraction_full 0.999
_diffrn_reflns_point_group_measured_fraction_max 0.997
_diffrn_reflns_theta_full 25.000
_diffrn_reflns_theta_max 27.510
_diffrn_reflns_theta_min 1.491
_diffrn_source 'sealed tube'
_diffrn_source_type fine-focus
_exptl_absorpt_coefficient_mu 0.323
_exptl_absorpt_correction_T_max 0.7454
_exptl_absorpt_correction_T_min 0.7142
_exptl_absorpt_correction_type multi-scan
_exptl_absorpt_process_details SADABS
_exptl_crystal_colour Colorless
_exptl_crystal_colour_primary Colorless
_exptl_crystal_density_diffrn 1.225
_exptl_crystal_density_method 'not measured'
_exptl_crystal_description Chunk
_exptl_crystal_F_000 2016
_exptl_crystal_size_max 0.88
_exptl_crystal_size_mid 0.69
_exptl_crystal_size_min 0.51
_refine_diff_density_max 0.476
_refine_diff_density_min -0.204
_refine_diff_density_rms 0.059
_refine_ls_extinction_method none
_refine_ls_goodness_of_fit_ref 1.034
_refine_ls_hydrogen_treatment constr
_refine_ls_matrix_type full
_refine_ls_number_parameters 277
_refine_ls_number_reflns 5931
_refine_ls_number_restraints 0
_refine_ls_restrained_S_all 1.034
_refine_ls_R_factor_all 0.0376
_refine_ls_R_factor_gt 0.0329
_refine_ls_shift/su_max 0.002
_refine_ls_shift/su_mean 0.000
_refine_ls_structure_factor_coef Fsqd
_refine_ls_weighting_details
; 
 w=1/[\s^2^(Fo^2^)+(0.0505P)^2^+2.1609P] 
 where P=(Fo^2^+2Fc^2^)/3 
;
_refine_ls_weighting_scheme calc
_refine_ls_wR_factor_gt 0.0867
_refine_ls_wR_factor_ref 0.0902
_reflns_Friedel_coverage 0.000
_reflns_number_gt 5287
_reflns_number_total 5931
_reflns_threshold_expression 'I > 2\s(I)'
_cod_data_source_file om400749g_si_001.cif
_cod_data_source_block FreeAlkyne
_cod_depositor_comments
;
The following automatic conversions were performed:

'_diffrn_radiation_probe' value 'X-ray' changed to 'x-ray' according
to /home/saulius/struct/CIF-dictionaries/cif_core.dic dictionary
named 'cif_core.dic' version 2.4.2 from 2011-04-26.

Automatic conversion script
Id: cif_fix_values 1891 2012-01-12 08:04:46Z andrius 
;
_cod_database_code 4081651
_olex2_refinement_description
; 
1. Fixed Uiso 
 At 1.2 times of: 
  All C(H) groups 
 At 1.5 times of: 
  All C(H,H,H) groups 
2.a Aromatic/amide H refined with riding coordinates: 
 C7(H7), C8(H8), C9(H9), C10(H10), C11(H11), C7'(H7'), C8'(H8'), C9'(H9'), 
 C10'(H10'), C11'(H11') 
2.b Idealised Me refined as rotating group: 
 C3(H3A,H3B,H3C), C4(H4A,H4B,H4C), C5(H5A,H5B,H5C), C3'(H3'A,H3'B,H3'C), 
 C4'(H4'A,H4'B,H4'C), C5'(H5'A,H5'B,H5'C) 
;
_shelx_estimated_absorpt_t_max 0.853
_shelx_estimated_absorpt_t_min 0.764
_shelx_space_group_comment
; 
The symmetry employed for this shelxl refinement is uniquely defined 
by the following loop, which should always be used as a source of 
symmetry information in preference to the above space-group names. 
They are only intended as comments. 
;
_shelxl_version_number 2013-2

loop_
_space_group_symop_operation_xyz
'x, y, z'
'-x+1/2, -y, z+1/2'
'-x, y+1/2, -z+1/2'
'x+1/2, -y+1/2, -z'
'-x, -y, -z'
'x-1/2, y, -z-1/2'
'x, -y-1/2, z-1/2'
'-x-1/2, y-1/2, z'

loop_
_atom_site_label
_atom_site_type_symbol
_atom_site_fract_x
_atom_site_fract_y
_atom_site_fract_z
_atom_site_U_iso_or_equiv
_atom_site_adp_type
_atom_site_occupancy
_atom_site_site_symmetry_order
_atom_site_calc_flag
_atom_site_refinement_flags_posn
_atom_site_refinement_flags_adp
S1 S 0.54712(3) 0.14873(2) 0.27833(2) 0.02019(9) Uani 1 1 d . .
Si1 Si 0.69982(3) -0.10816(2) 0.30561(2) 0.02267(9) Uani 1 1 d . .
O1 O 0.63932(10) 0.20358(5) 0.29181(4) 0.0281(2) Uani 1 1 d . .
O2 O 0.42979(10) 0.15284(6) 0.30095(4) 0.0310(2) Uani 1 1 d . .
C1 C 0.60400(11) 0.05738(7) 0.28931(5) 0.0214(3) Uani 1 1 d . .
C2 C 0.64209(12) -0.00723(8) 0.29601(5) 0.0229(3) Uani 1 1 d . .
C3 C 0.61035(17) -0.15152(9) 0.35595(7) 0.0409(4) Uani 1 1 d . .
H3A H 0.6210 -0.1205 0.3857 0.061 Uiso 1 1 calc R U
H3B H 0.6385 -0.2046 0.3619 0.061 Uiso 1 1 calc R U
H3C H 0.5241 -0.1524 0.3469 0.061 Uiso 1 1 calc R U
C4 C 0.67558(18) -0.16001(9) 0.24708(6) 0.0419(4) Uani 1 1 d . .
H4A H 0.5907 -0.1539 0.2368 0.063 Uiso 1 1 calc R U
H4B H 0.6938 -0.2152 0.2515 0.063 Uiso 1 1 calc R U
H4C H 0.7295 -0.1383 0.2220 0.063 Uiso 1 1 calc R U
C5 C 0.86271(14) -0.09907(9) 0.32242(7) 0.0391(4) Uani 1 1 d . .
H5A H 0.9064 -0.0716 0.2964 0.059 Uiso 1 1 calc R U
H5B H 0.8979 -0.1509 0.3267 0.059 Uiso 1 1 calc R U
H5C H 0.8699 -0.0699 0.3531 0.059 Uiso 1 1 calc R U
C6 C 0.53060(12) 0.14806(7) 0.21441(5) 0.0195(2) Uani 1 1 d . .
C7 C 0.42286(12) 0.11993(8) 0.19448(5) 0.0250(3) Uani 1 1 d . .
H7 H 0.3578 0.1039 0.2151 0.030 Uiso 1 1 calc R U
C8 C 0.41217(13) 0.11569(8) 0.14400(6) 0.0293(3) Uani 1 1 d . .
H8 H 0.3396 0.0961 0.1297 0.035 Uiso 1 1 calc R U
C9 C 0.50683(15) 0.13996(9) 0.11443(5) 0.0317(3) Uani 1 1 d . .
H9 H 0.4988 0.1370 0.0798 0.038 Uiso 1 1 calc R U
C10 C 0.61316(14) 0.16851(9) 0.13470(5) 0.0329(3) Uani 1 1 d . .
H10 H 0.6771 0.1858 0.1140 0.039 Uiso 1 1 calc R U
C11 C 0.62699(12) 0.17209(8) 0.18516(5) 0.0258(3) Uani 1 1 d . .
H11 H 0.7005 0.1905 0.1993 0.031 Uiso 1 1 calc R U
S1' S 0.22210(3) 0.00795(2) 0.51693(2) 0.02218(9) Uani 1 1 d . .
Si1' Si 0.04732(3) 0.26039(2) 0.53573(2) 0.02711(10) Uani 1 1 d . .
O1' O 0.12869(9) -0.04638(6) 0.53012(4) 0.0314(2) Uani 1 1 d . .
O2' O 0.33486(9) 0.00803(6) 0.54344(4) 0.0305(2) Uani 1 1 d . .
C1' C 0.16093(12) 0.09934(8) 0.52177(5) 0.0242(3) Uani 1 1 d . .
C2' C 0.11634(12) 0.16247(8) 0.52638(5) 0.0259(3) Uani 1 1 d . .
C3' C 0.15027(16) 0.31290(9) 0.57766(6) 0.0369(4) Uani 1 1 d . .
H3'A H 0.1545 0.2853 0.6090 0.055 Uiso 1 1 calc R U
H3'B H 0.1192 0.3655 0.5831 0.055 Uiso 1 1 calc R U
H3'C H 0.2317 0.3157 0.5632 0.055 Uiso 1 1 calc R U
C4' C 0.03723(19) 0.30860(11) 0.47504(6) 0.0469(5) Uani 1 1 d . .
H4'A H 0.1188 0.3129 0.4608 0.070 Uiso 1 1 calc R U
H4'B H 0.0023 0.3606 0.4790 0.070 Uiso 1 1 calc R U
H4'C H -0.0147 0.2778 0.4533 0.070 Uiso 1 1 calc R U
C5' C -0.10467(18) 0.24464(12) 0.56251(12) 0.0731(8) Uani 1 1 d . .
H5'A H -0.1514 0.2094 0.5415 0.110 Uiso 1 1 calc R U
H5'B H -0.1474 0.2944 0.5651 0.110 Uiso 1 1 calc R U
H5'C H -0.0961 0.2217 0.5952 0.110 Uiso 1 1 calc R U
C6' C 0.25290(13) -0.00074(7) 0.45415(5) 0.0217(3) Uani 1 1 d . .
C7' C 0.36886(13) 0.01694(8) 0.43735(5) 0.0277(3) Uani 1 1 d . .
H7' H 0.4308 0.0327 0.4595 0.033 Uiso 1 1 calc R U
C8' C 0.39239(15) 0.01109(9) 0.38761(6) 0.0355(3) Uani 1 1 d . .
H8' H 0.4711 0.0229 0.3754 0.043 Uiso 1 1 calc R U
C9' C 0.30160(16) -0.01189(10) 0.35591(6) 0.0382(4) Uani 1 1 d . .
H9' H 0.3181 -0.0149 0.3218 0.046 Uiso 1 1 calc R U
C10' C 0.18638(15) -0.03072(10) 0.37314(6) 0.0385(4) Uani 1 1 d . .
H10' H 0.1251 -0.0475 0.3510 0.046 Uiso 1 1 calc R U
C11' C 0.16105(13) -0.02501(9) 0.42281(5) 0.0302(3) Uani 1 1 d . .
H11' H 0.0825 -0.0375 0.4351 0.036 Uiso 1 1 calc R U

loop_
_atom_site_aniso_label
_atom_site_aniso_U_11
_atom_site_aniso_U_22
_atom_site_aniso_U_33
_atom_site_aniso_U_23
_atom_site_aniso_U_13
_atom_site_aniso_U_12
S1 0.02238(16) 0.01687(15) 0.02130(16) 0.00081(11) 0.00145(11) 0.00234(11)
Si1 0.02493(19) 0.01717(18) 0.02592(19) 0.00230(13) -0.00105(14) 0.00197(13)
O1 0.0383(6) 0.0210(5) 0.0251(5) -0.0010(4) -0.0042(4) -0.0042(4)
O2 0.0293(5) 0.0325(6) 0.0313(5) 0.0047(4) 0.0099(4) 0.0097(4)
C1 0.0202(6) 0.0213(6) 0.0226(6) 0.0011(5) 0.0021(5) 0.0000(5)
C2 0.0223(6) 0.0224(6) 0.0239(6) 0.0012(5) 0.0020(5) -0.0008(5)
C3 0.0497(10) 0.0299(8) 0.0431(9) 0.0113(7) 0.0102(8) -0.0007(7)
C4 0.0625(11) 0.0288(8) 0.0343(8) -0.0054(6) -0.0124(8) 0.0144(8)
C5 0.0282(7) 0.0270(7) 0.0621(11) 0.0002(7) -0.0076(7) 0.0042(6)
C6 0.0203(6) 0.0168(6) 0.0213(6) 0.0005(4) -0.0010(5) 0.0008(4)
C7 0.0190(6) 0.0226(6) 0.0334(7) 0.0035(5) -0.0022(5) -0.0010(5)
C8 0.0289(7) 0.0246(7) 0.0342(8) 0.0007(6) -0.0117(6) -0.0021(5)
C9 0.0431(9) 0.0278(7) 0.0241(7) -0.0006(5) -0.0064(6) -0.0018(6)
C10 0.0349(8) 0.0385(8) 0.0254(7) -0.0011(6) 0.0056(6) -0.0081(6)
C11 0.0217(6) 0.0292(7) 0.0266(7) -0.0022(5) 0.0009(5) -0.0054(5)
S1' 0.02169(17) 0.02156(17) 0.02329(16) 0.00295(12) 0.00280(12) 0.00123(12)
Si1' 0.02359(19) 0.0245(2) 0.0332(2) -0.00553(15) 0.00011(15) 0.00340(14)
O1' 0.0321(5) 0.0297(5) 0.0324(5) 0.0074(4) 0.0078(4) -0.0040(4)
O2' 0.0277(5) 0.0331(5) 0.0308(5) 0.0029(4) -0.0042(4) 0.0045(4)
C1' 0.0228(6) 0.0277(7) 0.0221(6) -0.0010(5) 0.0012(5) 0.0011(5)
C2' 0.0235(6) 0.0301(7) 0.0240(6) -0.0038(5) -0.0009(5) 0.0008(5)
C3' 0.0532(10) 0.0278(7) 0.0297(8) -0.0034(6) -0.0082(7) -0.0005(7)
C4' 0.0663(12) 0.0385(9) 0.0359(9) -0.0063(7) -0.0159(8) 0.0205(9)
C5' 0.0381(10) 0.0399(11) 0.141(2) -0.0001(12) 0.0382(13) 0.0061(8)
C6' 0.0237(6) 0.0176(6) 0.0238(6) 0.0003(5) 0.0050(5) 0.0019(5)
C7' 0.0252(7) 0.0251(7) 0.0328(7) -0.0022(5) 0.0058(6) -0.0029(5)
C8' 0.0336(8) 0.0352(8) 0.0378(8) -0.0040(6) 0.0167(7) -0.0057(6)
C9' 0.0457(9) 0.0409(9) 0.0281(8) -0.0062(6) 0.0123(7) -0.0009(7)
C10' 0.0361(8) 0.0488(10) 0.0306(8) -0.0099(7) -0.0001(6) -0.0030(7)
C11' 0.0229(7) 0.0354(8) 0.0322(7) -0.0039(6) 0.0046(6) -0.0023(6)

loop_
_atom_type_symbol
_atom_type_description
_atom_type_scat_dispersion_real
_atom_type_scat_dispersion_imag
_atom_type_scat_source
C C 0.0033 0.0016 'International Tables Vol C Tables 4.2.6.8 and 6.1.1.4'
H H 0.0000 0.0000 'International Tables Vol C Tables 4.2.6.8 and 6.1.1.4'
O O 0.0106 0.0060 'International Tables Vol C Tables 4.2.6.8 and 6.1.1.4'
S S 0.1246 0.1234 'International Tables Vol C Tables 4.2.6.8 and 6.1.1.4'
Si Si 0.0817 0.0704 'International Tables Vol C Tables 4.2.6.8 and 6.1.1.4'

loop_
_geom_angle_atom_site_label_1
_geom_angle_atom_site_label_2
_geom_angle_atom_site_label_3
_geom_angle
O1 S1 C1 107.56(6)
O1 S1 C6 109.44(6)
O2 S1 O1 119.55(6)
O2 S1 C1 107.29(6)
O2 S1 C6 109.66(6)
C1 S1 C6 101.83(6)
C3 Si1 C2 107.45(7)
C3 Si1 C4 111.77(9)
C3 Si1 C5 111.30(9)
C4 Si1 C2 106.21(7)
C4 Si1 C5 113.18(9)
C5 Si1 C2 106.47(7)
C2 C1 S1 178.34(13)
C1 C2 Si1 179.11(13)
Si1 C3 H3A 109.5
Si1 C3 H3B 109.5
Si1 C3 H3C 109.5
H3A C3 H3B 109.5
H3A C3 H3C 109.5
H3B C3 H3C 109.5
Si1 C4 H4A 109.5
Si1 C4 H4B 109.5
Si1 C4 H4C 109.5
H4A C4 H4B 109.5
H4A C4 H4C 109.5
H4B C4 H4C 109.5
Si1 C5 H5A 109.5
Si1 C5 H5B 109.5
Si1 C5 H5C 109.5
H5A C5 H5B 109.5
H5A C5 H5C 109.5
H5B C5 H5C 109.5
C7 C6 S1 118.67(10)
C11 C6 S1 119.40(10)
C11 C6 C7 121.86(12)
C6 C7 H7 120.7
C8 C7 C6 118.69(13)
C8 C7 H7 120.7
C7 C8 H8 119.9
C9 C8 C7 120.12(13)
C9 C8 H8 119.9
C8 C9 H9 119.7
C8 C9 C10 120.64(14)
C10 C9 H9 119.7
C9 C10 H10 119.8
C9 C10 C11 120.37(14)
C11 C10 H10 119.8
C6 C11 H11 120.8
C10 C11 C6 118.30(13)
C10 C11 H11 120.8
O1' S1' C1' 107.40(6)
O1' S1' C6' 109.12(6)
O2' S1' O1' 119.45(6)
O2' S1' C1' 107.35(6)
O2' S1' C6' 109.07(7)
C1' S1' C6' 103.23(6)
C3' Si1' C2' 106.18(7)
C3' Si1' C4' 111.76(8)
C4' Si1' C2' 107.85(7)
C5' Si1' C2' 106.81(8)
C5' Si1' C3' 112.40(11)
C5' Si1' C4' 111.46(12)
C2' C1' S1' 178.02(13)
C1' C2' Si1' 178.18(13)
Si1' C3' H3'A 109.5
Si1' C3' H3'B 109.5
Si1' C3' H3'C 109.5
H3'A C3' H3'B 109.5
H3'A C3' H3'C 109.5
H3'B C3' H3'C 109.5
Si1' C4' H4'A 109.5
Si1' C4' H4'B 109.5
Si1' C4' H4'C 109.5
H4'A C4' H4'B 109.5
H4'A C4' H4'C 109.5
H4'B C4' H4'C 109.5
Si1' C5' H5'A 109.5
Si1' C5' H5'B 109.5
Si1' C5' H5'C 109.5
H5'A C5' H5'B 109.5
H5'A C5' H5'C 109.5
H5'B C5' H5'C 109.5
C7' C6' S1' 118.78(11)
C11' C6' S1' 119.22(10)
C11' C6' C7' 121.99(13)
C6' C7' H7' 120.7
C8' C7' C6' 118.62(14)
C8' C7' H7' 120.7
C7' C8' H8' 120.0
C9' C8' C7' 120.08(14)
C9' C8' H8' 120.0
C8' C9' H9' 119.5
C8' C9' C10' 120.91(14)
C10' C9' H9' 119.5
C9' C10' H10' 120.1
C11' C10' C9' 119.81(15)
C11' C10' H10' 120.1
C6' C11' C10' 118.57(13)
C6' C11' H11' 120.7
C10' C11' H11' 120.7

loop_
_geom_bond_atom_site_label_1
_geom_bond_atom_site_label_2
_geom_bond_distance
S1 O1 1.4335(10)
S1 O2 1.4314(10)
S1 C1 1.7200(13)
S1 C6 1.7550(13)
Si1 C2 1.8697(14)
Si1 C3 1.8479(16)
Si1 C4 1.8503(16)
Si1 C5 1.8544(16)
C1 C2 1.2035(19)
C3 H3A 0.9800
C3 H3B 0.9800
C3 H3C 0.9800
C4 H4A 0.9800
C4 H4B 0.9800
C4 H4C 0.9800
C5 H5A 0.9800
C5 H5B 0.9800
C5 H5C 0.9800
C6 C7 1.3902(18)
C6 C11 1.3897(18)
C7 H7 0.9500
C7 C8 1.386(2)
C8 H8 0.9500
C8 C9 1.382(2)
C9 H9 0.9500
C9 C10 1.383(2)
C10 H10 0.9500
C10 C11 1.388(2)
C11 H11 0.9500
S1' O1' 1.4351(10)
S1' O2' 1.4350(11)
S1' C1' 1.7174(14)
S1' C6' 1.7541(14)
Si1' C2' 1.8675(15)
Si1' C3' 1.8465(16)
Si1' C4' 1.8573(18)
Si1' C5' 1.8432(19)
C1' C2' 1.200(2)
C3' H3'A 0.9800
C3' H3'B 0.9800
C3' H3'C 0.9800
C4' H4'A 0.9800
C4' H4'B 0.9800
C4' H4'C 0.9800
C5' H5'A 0.9800
C5' H5'B 0.9800
C5' H5'C 0.9800
C6' C7' 1.3880(19)
C6' C11' 1.388(2)
C7' H7' 0.9500
C7' C8' 1.386(2)
C8' H8' 0.9500
C8' C9' 1.379(2)
C9' H9' 0.9500
C9' C10' 1.389(2)
C10' H10' 0.9500
C10' C11' 1.388(2)
C11' H11' 0.9500
